data_4025181
loop_
_publ_author_name
'Chris D. Smith'
'Julia I. Gavrilyuk'
'Alan J. Lough'
'Robert A. Batey'

_publ_section_title
;
 Lewis Acid Catalyzed Three-Component Hetero-Diels-Alder (Povarov)
 Reaction of N-Arylimines with Strained Norbornene-Derived Dienophiles
;
_journal_name_full 'Journal of Organic Chemistry'
_journal_page_first 702
_journal_page_last 715
_journal_paper_doi 10.1021/jo9021106
_journal_volume 75
_journal_year 2010
_chemical_formula_moiety 'C20 H17 Cl4 N, 0.5(C H2 Cl2)'
_chemical_formula_sum 'C20.5 H18 Cl5 N'
_chemical_formula_weight 455.61
_chemical_name_systematic
; 
 ? 
;
_space_group_IT_number 15
_symmetry_cell_setting monoclinic
_symmetry_space_group_name_Hall '-C 2yc'
_symmetry_space_group_name_H-M 'C 1 2/c 1'
_atom_sites_solution_hydrogens geom
_atom_sites_solution_primary direct
_atom_sites_solution_secondary difmap
_audit_creation_method SHELXL-97
_cell_angle_alpha 90.00
_cell_angle_beta 112.3400(19)
_cell_angle_gamma 90.00
_cell_formula_units_Z 8
_cell_length_a 22.5786(6)
_cell_length_b 9.7342(4)
_cell_length_c 18.7906(5)
_cell_measurement_reflns_used 12353
_cell_measurement_temperature 150(1)
_cell_measurement_theta_max 27.5
_cell_measurement_theta_min 2.8
_cell_volume 3819.9(2)
_computing_cell_refinement 'Denzo-SMN (Otwinowski & Minor, 1997)'
_computing_data_collection 'Collect (Nonius B.V., 1997-2002)'
_computing_data_reduction Denzo-SMN
_computing_molecular_graphics 'PLATON (Spek, 2003)'
_computing_publication_material 'SHELXTL V6.1'
_computing_structure_refinement 'SHELXTL V6.1 (Sheldrick, 2008)'
_computing_structure_solution 'SIR-92 (Altomare et al., 1994)'
_diffrn_ambient_temperature 150(1)
_diffrn_detector_area_resol_mean 9
_diffrn_measured_fraction_theta_full 0.989
_diffrn_measured_fraction_theta_max 0.989
_diffrn_measurement_device_type 'Nonius KappaCCD'
_diffrn_measurement_method '\f scans and \w scans with \k offsets'
_diffrn_radiation_monochromator graphite
_diffrn_radiation_source 'fine-focus sealed tube'
_diffrn_radiation_type MoK\a
_diffrn_radiation_wavelength 0.71073
_diffrn_reflns_av_R_equivalents 0.0357
_diffrn_reflns_av_sigmaI/netI 0.0448
_diffrn_reflns_limit_h_max 27
_diffrn_reflns_limit_h_min -29
_diffrn_reflns_limit_k_max 12
_diffrn_reflns_limit_k_min -11
_diffrn_reflns_limit_l_max 24
_diffrn_reflns_limit_l_min -20
_diffrn_reflns_number 12353
_diffrn_reflns_theta_full 27.48
_diffrn_reflns_theta_max 27.48
_diffrn_reflns_theta_min 2.75
_diffrn_standards_number 0
_exptl_absorpt_coefficient_mu 0.766
_exptl_absorpt_correction_T_max 0.882
_exptl_absorpt_correction_T_min 0.741
_exptl_absorpt_correction_type multi-scan
_exptl_absorpt_process_details
;
multi-scan from symmetry-related measurements 
 Sortav (Blessing 1995)
;
_exptl_crystal_colour colourless
_exptl_crystal_density_diffrn 1.584
_exptl_crystal_density_method 'not measured'
_exptl_crystal_description block
_exptl_crystal_F_000 1864
_exptl_crystal_size_max 0.30
_exptl_crystal_size_mid 0.26
_exptl_crystal_size_min 0.21
_refine_diff_density_max 1.042
_refine_diff_density_min -0.591
_refine_diff_density_rms 0.085
_refine_ls_extinction_method none
_refine_ls_goodness_of_fit_ref 1.050
_refine_ls_hydrogen_treatment mixed
_refine_ls_matrix_type full
_refine_ls_number_parameters 257
_refine_ls_number_reflns 4328
_refine_ls_number_restraints 1
_refine_ls_restrained_S_all 1.055
_refine_ls_R_factor_all 0.0695
_refine_ls_R_factor_gt 0.0450
_refine_ls_shift/su_max 0.000
_refine_ls_shift/su_mean 0.000
_refine_ls_structure_factor_coef Fsqd
_refine_ls_weighting_details 'calc w=1/[\s^2^(Fo^2^)+(0.0546P)^2^+8.6521P] where P=(Fo^2^+2Fc^2^)/3'
_refine_ls_weighting_scheme calc
_refine_ls_wR_factor_gt 0.1077
_refine_ls_wR_factor_ref 0.1229
_reflns_number_gt 3233
_reflns_number_total 4328
_reflns_threshold_expression I>2\s(I)
_cod_data_source_file jo9021106_si_001.cif
_cod_data_source_block k08271
_cod_depositor_comments
;
The following automatic conversions were performed:

'_symmetry_cell_setting' value 'Monoclinic' changed to 'monoclinic'
according to the built-in table from CIF Core dictionary named
'cif_core.dic' version 2.4.1 from 2010-06-29.

Automatic conversion script
Id: cif_fix_values 1646 2011-03-28 12:23:43Z adriana 
;
_cod_original_sg_symbol_H-M 'C 2/c'
_cod_original_formula_sum 'C20.50 H18 Cl5 N'
_cod_database_code 4025181

loop_
_symmetry_equiv_pos_as_xyz
'x, y, z'
'-x, y, -z+1/2'
'x+1/2, y+1/2, z'
'-x+1/2, y+1/2, -z+1/2'
'-x, -y, -z'
'x, -y, z-1/2'
'-x+1/2, -y+1/2, -z'
'x+1/2, -y+1/2, z-1/2'

loop_
_atom_site_label
_atom_site_type_symbol
_atom_site_fract_x
_atom_site_fract_y
_atom_site_fract_z
_atom_site_U_iso_or_equiv
_atom_site_adp_type
_atom_site_occupancy
_atom_site_symmetry_multiplicity
_atom_site_calc_flag
_atom_site_refinement_flags
_atom_site_disorder_assembly
_atom_site_disorder_group
Cl1 Cl 0.36884(3) 0.18866(8) 0.52399(4) 0.03040(19) Uani 1 1 d . . .
Cl2 Cl 0.13046(3) 0.03658(8) 0.33725(4) 0.02752(18) Uani 1 1 d . . .
Cl3 Cl -0.02828(3) 0.12311(8) -0.16201(4) 0.03163(19) Uani 1 1 d . . .
Cl4 Cl -0.00093(3) 0.42298(8) -0.09069(4) 0.02856(18) Uani 1 1 d . . .
C1 C 0.21896(12) 0.1298(3) 0.28367(13) 0.0173(5) Uani 1 1 d . . .
N1 N 0.17368(10) 0.1115(2) 0.20919(12) 0.0195(5) Uani 1 1 d . . .
H1N H 0.1340(16) 0.096(3) 0.2046(18) 0.033(9) Uiso 1 1 d . . .
C2 C 0.17543(12) 0.2171(3) 0.15370(14) 0.0182(5) Uani 1 1 d . . .
H2A H 0.1678 0.3082 0.1733 0.022 Uiso 1 1 calc R . .
C3 C 0.24157(12) 0.2231(3) 0.14721(14) 0.0183(5) Uani 1 1 d . . .
H3A H 0.2449 0.3132 0.1235 0.022 Uiso 1 1 calc R . .
C4 C 0.25787(12) 0.1079(3) 0.10037(15) 0.0226(6) Uani 1 1 d . . .
H4A H 0.2206 0.0746 0.0547 0.027 Uiso 1 1 calc R . .
C5 C 0.31532(12) 0.1592(3) 0.08210(15) 0.0262(6) Uani 1 1 d . . .
H5A H 0.3088 0.2553 0.0634 0.031 Uiso 1 1 calc R . .
H5B H 0.3222 0.1004 0.0430 0.031 Uiso 1 1 calc R . .
C6 C 0.37215(13) 0.1484(3) 0.16049(15) 0.0291(6) Uani 1 1 d . . .
H6A H 0.4049 0.0830 0.1579 0.035 Uiso 1 1 calc R . .
H6B H 0.3924 0.2391 0.1775 0.035 Uiso 1 1 calc R . .
C7 C 0.34038(13) 0.0955(3) 0.21437(15) 0.0241(6) Uani 1 1 d . . .
H7A H 0.3707 0.0522 0.2628 0.029 Uiso 1 1 calc R . .
C8 C 0.29890(12) 0.2132(3) 0.22736(14) 0.0195(5) Uani 1 1 d . . .
H8A H 0.3238 0.3009 0.2378 0.023 Uiso 1 1 calc R . .
C9 C 0.28005(12) 0.1803(3) 0.29457(14) 0.0175(5) Uani 1 1 d . . .
C10 C 0.28956(13) -0.0022(3) 0.16164(16) 0.0259(6) Uani 1 1 d . . .
H10A H 0.2606 -0.0384 0.1856 0.031 Uiso 1 1 calc R . .
H10B H 0.3081 -0.0787 0.1421 0.031 Uiso 1 1 calc R . .
C11 C 0.32549(12) 0.1978(3) 0.36903(14) 0.0199(5) Uani 1 1 d . . .
H11A H 0.3668 0.2325 0.3765 0.024 Uiso 1 1 calc R . .
C12 C 0.31073(13) 0.1649(3) 0.43164(14) 0.0220(6) Uani 1 1 d . . .
C13 C 0.25107(12) 0.1146(3) 0.42312(14) 0.0214(6) Uani 1 1 d . . .
H13A H 0.2412 0.0925 0.4666 0.026 Uiso 1 1 calc R . .
C14 C 0.20619(12) 0.0976(3) 0.34907(14) 0.0202(5) Uani 1 1 d . . .
C15 C 0.12145(12) 0.1927(3) 0.07670(14) 0.0201(5) Uani 1 1 d . . .
C16 C 0.10597(12) 0.0603(3) 0.04629(15) 0.0223(6) Uani 1 1 d . . .
H16A H 0.1275 -0.0166 0.0761 0.027 Uiso 1 1 calc R . .
C17 C 0.05967(12) 0.0395(3) -0.02662(15) 0.0231(6) Uani 1 1 d . . .
H17A H 0.0500 -0.0508 -0.0469 0.028 Uiso 1 1 calc R . .
C18 C 0.02754(12) 0.1510(3) -0.06978(14) 0.0219(6) Uani 1 1 d . . .
C19 C 0.04080(12) 0.2823(3) -0.03946(15) 0.0222(6) Uani 1 1 d . . .
C20 C 0.08792(12) 0.3032(3) 0.03374(14) 0.0209(6) Uani 1 1 d . . .
H20A H 0.0970 0.3935 0.0541 0.025 Uiso 1 1 calc R . .
Cl5 Cl -0.01864(16) 0.2674(4) 0.31701(14) 0.0302(7) Uani 0.50 1 d PD A -1
Cl6 Cl 0.0278(3) 0.2795(6) 0.1915(3) 0.097(2) Uani 0.50 1 d PD A -1
C21 C 0.0231(3) 0.3505(7) 0.2672(3) 0.0414(16) Uani 0.50 1 d PD A -1
H21A H 0.0034 0.4421 0.2518 0.050 Uiso 0.50 1 calc PR A -1
H21B H 0.0675 0.3659 0.3044 0.050 Uiso 0.50 1 calc PR A -1

loop_
_atom_site_aniso_label
_atom_site_aniso_U_11
_atom_site_aniso_U_22
_atom_site_aniso_U_33
_atom_site_aniso_U_23
_atom_site_aniso_U_13
_atom_site_aniso_U_12
Cl1 0.0323(4) 0.0373(4) 0.0159(3) -0.0008(3) 0.0027(3) -0.0047(3)
Cl2 0.0258(3) 0.0366(4) 0.0225(3) -0.0008(3) 0.0118(3) -0.0067(3)
Cl3 0.0279(3) 0.0412(4) 0.0194(3) -0.0027(3) 0.0018(3) -0.0011(3)
Cl4 0.0277(3) 0.0296(4) 0.0259(3) 0.0072(3) 0.0073(3) 0.0077(3)
C1 0.0217(12) 0.0155(12) 0.0133(11) -0.0002(10) 0.0050(10) 0.0012(10)
N1 0.0171(10) 0.0246(12) 0.0156(10) 0.0026(9) 0.0048(8) -0.0015(9)
C2 0.0209(12) 0.0178(13) 0.0151(11) 0.0001(10) 0.0058(10) 0.0013(10)
C3 0.0227(12) 0.0163(13) 0.0149(11) 0.0010(10) 0.0061(10) -0.0018(10)
C4 0.0235(13) 0.0252(15) 0.0207(12) -0.0031(11) 0.0102(11) -0.0029(11)
C5 0.0259(14) 0.0337(16) 0.0233(13) -0.0025(12) 0.0142(11) -0.0040(12)
C6 0.0237(13) 0.0404(18) 0.0259(14) -0.0034(13) 0.0123(12) -0.0014(13)
C7 0.0235(13) 0.0295(15) 0.0203(12) 0.0025(11) 0.0094(11) 0.0058(12)
C8 0.0204(12) 0.0202(13) 0.0176(12) -0.0016(10) 0.0068(10) -0.0035(10)
C9 0.0204(12) 0.0160(12) 0.0163(11) -0.0003(10) 0.0074(10) 0.0009(10)
C10 0.0294(14) 0.0226(14) 0.0301(14) -0.0013(12) 0.0163(12) 0.0030(12)
C11 0.0197(12) 0.0186(13) 0.0203(12) -0.0007(10) 0.0064(10) 0.0012(10)
C12 0.0262(13) 0.0210(14) 0.0156(11) -0.0005(10) 0.0045(10) 0.0018(11)
C13 0.0288(14) 0.0195(14) 0.0172(12) 0.0004(10) 0.0104(11) -0.0004(11)
C14 0.0211(12) 0.0196(13) 0.0202(12) 0.0010(10) 0.0083(10) 0.0002(11)
C15 0.0175(12) 0.0258(14) 0.0179(12) 0.0014(11) 0.0077(10) 0.0011(11)
C16 0.0204(12) 0.0232(14) 0.0220(13) 0.0022(11) 0.0067(11) 0.0007(11)
C17 0.0226(13) 0.0246(14) 0.0226(13) -0.0038(11) 0.0092(11) -0.0034(11)
C18 0.0180(12) 0.0305(15) 0.0174(12) -0.0017(11) 0.0070(10) -0.0013(11)
C19 0.0197(12) 0.0288(15) 0.0204(12) 0.0052(11) 0.0102(10) 0.0045(11)
C20 0.0215(12) 0.0246(14) 0.0200(12) 0.0012(11) 0.0116(11) 0.0030(11)
Cl5 0.0352(11) 0.0341(14) 0.0144(8) 0.0060(9) 0.0016(8) -0.0050(10)
Cl6 0.114(4) 0.081(3) 0.138(4) 0.063(3) 0.095(3) 0.059(3)
C21 0.042(4) 0.041(4) 0.036(4) -0.006(3) 0.008(3) -0.006(3)

loop_
_atom_type_symbol
_atom_type_description
_atom_type_scat_dispersion_real
_atom_type_scat_dispersion_imag
_atom_type_scat_source
C C 0.0033 0.0016 'International Tables Vol C Tables 4.2.6.8 and 6.1.1.4'
H H 0.0000 0.0000 'International Tables Vol C Tables 4.2.6.8 and 6.1.1.4'
N N 0.0061 0.0033 'International Tables Vol C Tables 4.2.6.8 and 6.1.1.4'
Cl Cl 0.1484 0.1585 'International Tables Vol C Tables 4.2.6.8 and 6.1.1.4'

loop_
_geom_angle_atom_site_label_1
_geom_angle_atom_site_label_2
_geom_angle_atom_site_label_3
_geom_angle
_geom_angle_site_symmetry_1
_geom_angle_site_symmetry_3
_geom_angle_publ_flag
N1 C1 C14 122.3(2) . . ?
N1 C1 C9 119.7(2) . . ?
C14 C1 C9 118.0(2) . . ?
C1 N1 C2 114.4(2) . . ?
N1 C2 C15 109.7(2) . . ?
N1 C2 C3 111.6(2) . . ?
C15 C2 C3 112.4(2) . . ?
C2 C3 C4 117.5(2) . . ?
C2 C3 C8 113.01(19) . . ?
C4 C3 C8 102.3(2) . . ?
C10 C4 C5 101.6(2) . . ?
C10 C4 C3 102.8(2) . . ?
C5 C4 C3 107.0(2) . . ?
C4 C5 C6 103.2(2) . . ?
C7 C6 C5 103.0(2) . . ?
C10 C7 C6 101.8(2) . . ?
C10 C7 C8 102.2(2) . . ?
C6 C7 C8 108.4(2) . . ?
C9 C8 C7 110.6(2) . . ?
C9 C8 C3 115.0(2) . . ?
C7 C8 C3 102.7(2) . . ?
C11 C9 C1 119.7(2) . . ?
C11 C9 C8 118.6(2) . . ?
C1 C9 C8 121.7(2) . . ?
C7 C10 C4 94.2(2) . . ?
C12 C11 C9 120.3(2) . . ?
C11 C12 C13 121.6(2) . . ?
C11 C12 Cl1 118.9(2) . . ?
C13 C12 Cl1 119.5(2) . . ?
C12 C13 C14 117.8(2) . . ?
C13 C14 C1 122.6(2) . . ?
C13 C14 Cl2 118.45(19) . . ?
C1 C14 Cl2 118.93(19) . . ?
C20 C15 C16 118.7(2) . . ?
C20 C15 C2 119.9(2) . . ?
C16 C15 C2 121.3(2) . . ?
C17 C16 C15 121.0(2) . . ?
C18 C17 C16 119.7(3) . . ?
C17 C18 C19 120.0(2) . . ?
C17 C18 Cl3 118.9(2) . . ?
C19 C18 Cl3 121.1(2) . . ?
C18 C19 C20 120.3(2) . . ?
C18 C19 Cl4 120.9(2) . . ?
C20 C19 Cl4 118.8(2) . . ?
C15 C20 C19 120.3(3) . . ?
Cl6 C21 Cl5 119.9(4) . . ?

loop_
_geom_bond_atom_site_label_1
_geom_bond_atom_site_label_2
_geom_bond_distance
_geom_bond_site_symmetry_2
_geom_bond_publ_flag
Cl1 C12 1.748(3) . ?
Cl2 C14 1.743(3) . ?
Cl3 C18 1.734(3) . ?
Cl4 C19 1.732(3) . ?
C1 N1 1.396(3) . ?
C1 C14 1.400(3) . ?
C1 C9 1.404(3) . ?
N1 C2 1.476(3) . ?
C2 C15 1.515(3) . ?
C2 C3 1.545(3) . ?
C3 C4 1.553(4) . ?
C3 C8 1.572(3) . ?
C4 C10 1.536(4) . ?
C4 C5 1.546(4) . ?
C5 C6 1.546(4) . ?
C6 C7 1.535(4) . ?
C7 C10 1.530(4) . ?
C7 C8 1.556(4) . ?
C8 C9 1.512(3) . ?
C9 C11 1.396(3) . ?
C11 C12 1.377(4) . ?
C12 C13 1.384(4) . ?
C13 C14 1.385(3) . ?
C15 C20 1.384(4) . ?
C15 C16 1.399(4) . ?
C16 C17 1.386(4) . ?
C17 C18 1.383(4) . ?
C18 C19 1.385(4) . ?
C19 C20 1.397(4) . ?
Cl5 C21 1.757(7) . ?
Cl6 C21 1.621(7) . ?

loop_
_geom_hbond_atom_site_label_D
_geom_hbond_atom_site_label_H
_geom_hbond_atom_site_label_A
_geom_hbond_distance_DH
_geom_hbond_distance_HA
_geom_hbond_distance_DA
_geom_hbond_angle_DHA
_geom_hbond_site_symmetry_A
N1 H1N Cl2 0.88(3) 2.59(3) 3.010(2) 110(2) .
